data_7047813
loop_
_publ_author_name
'Wang, Hai-Ling'
'Ma, Xiong-Feng'
'Zou, Hua-Hong'
'Wang, Kai'
'Li, Bo'
'Chen, Zi-Lu'
'Liang, Fu-Pei'

_publ_section_title
;
 Mixed chelating ligands used to regulate the luminescence of Ln(iii)
 complexes and single-ion magnet behavior in Dy-based analogues.
;
_journal_issue 44
_journal_name_full 'Dalton transactions (Cambridge, England : 2003)'
_journal_page_first 15929
_journal_page_last 15940
_journal_paper_doi 10.1039/c8dt03133a
_journal_volume 47
_journal_year 2018
_chemical_formula_moiety 'C32 H20 Cl4 N5 O5 Tb'
_chemical_formula_sum 'C32 H20 Cl4 N5 O5 Tb'
_chemical_formula_weight 855.25
_space_group_crystal_system monoclinic
_space_group_IT_number 14
_space_group_name_Hall '-P 2ybc'
_space_group_name_H-M_alt 'P 1 21/c 1'
_symmetry_space_group_name_Hall '-P 2ybc'
_symmetry_space_group_name_H-M 'P 1 21/c 1'
_atom_sites_solution_hydrogens geom
_atom_sites_solution_primary iterative
_atom_sites_solution_secondary difmap
_audit_creation_date 2018-06-06
_audit_creation_method
;
Olex2 1.2
(compiled 2018.05.29 svn.r3508 for OlexSys, GUI svn.r5506)
;
_audit_update_record
;
2018-07-15 deposited with the CCDC.
2018-10-17 downloaded from the CCDC.
;
_cell_angle_alpha 90.00
_cell_angle_beta 97.620(4)
_cell_angle_gamma 90.00
_cell_formula_units_Z 4
_cell_length_a 13.221(3)
_cell_length_b 16.762(4)
_cell_length_c 14.398(3)
_cell_measurement_reflns_used 9982
_cell_measurement_temperature 296(2)
_cell_measurement_theta_max 26.453
_cell_measurement_theta_min 2.311
_cell_volume 3162.6(12)
_computing_cell_refinement 'SAINT v8.27A (Bruker, 2012)'
_computing_data_reduction 'SAINT v8.27A (Bruker, 2012)'
_computing_molecular_graphics 'Olex2 (Dolomanov et al., 2009)'
_computing_publication_material 'Olex2 (Dolomanov et al., 2009)'
_computing_structure_refinement 'XL (Sheldrick, 2008)'
_computing_structure_solution 'olex2.solve (Bourhis et al., 2015)'
_diffrn_ambient_temperature 296.15
_diffrn_measured_fraction_theta_full 0.992
_diffrn_measured_fraction_theta_max 0.992
_diffrn_measurement_device_type 'Bruker APEX-II CCD'
_diffrn_measurement_method '\f and \w scans'
_diffrn_radiation_monochromator graphite
_diffrn_radiation_type MoK\a
_diffrn_radiation_wavelength 0.71073
_diffrn_reflns_av_R_equivalents 0.0258
_diffrn_reflns_av_unetI/netI 0.0218
_diffrn_reflns_limit_h_max 16
_diffrn_reflns_limit_h_min -16
_diffrn_reflns_limit_k_max 19
_diffrn_reflns_limit_k_min -20
_diffrn_reflns_limit_l_max 18
_diffrn_reflns_limit_l_min -18
_diffrn_reflns_number 29050
_diffrn_reflns_theta_full 26.55
_diffrn_reflns_theta_max 26.55
_diffrn_reflns_theta_min 1.87
_diffrn_source 'fine-focus sealed tube'
_diffrn_standards_number 0
_exptl_absorpt_coefficient_mu 2.625
_exptl_absorpt_correction_type none
_exptl_crystal_density_diffrn 1.796
_exptl_crystal_density_method 'not measured'
_exptl_crystal_description block
_exptl_crystal_F_000 1680
_refine_diff_density_max 0.790
_refine_diff_density_min -0.538
_refine_diff_density_rms 0.080
_refine_ls_extinction_method none
_refine_ls_goodness_of_fit_ref 1.023
_refine_ls_hydrogen_treatment constr
_refine_ls_matrix_type full
_refine_ls_number_parameters 426
_refine_ls_number_reflns 6540
_refine_ls_number_restraints 0
_refine_ls_restrained_S_all 1.023
_refine_ls_R_factor_all 0.0317
_refine_ls_R_factor_gt 0.0246
_refine_ls_shift/su_max 0.001
_refine_ls_shift/su_mean 0.000
_refine_ls_structure_factor_coef Fsqd
_refine_ls_weighting_details 'calc w=1/[\s^2^(Fo^2^)+(0.0384P)^2^+2.5205P] where P=(Fo^2^+2Fc^2^)/3'
_refine_ls_weighting_scheme calc
_refine_ls_wR_factor_gt 0.0664
_refine_ls_wR_factor_ref 0.0709
_reflns_number_gt 5637
_reflns_number_total 6540
_reflns_threshold_expression >2sigma(I)
_cod_data_source_file c8dt03133a2.cif
_cod_data_source_block aaaa_CCDC1
_cod_depositor_comments 'Adding full bibliography for 7047809--7047819.cif.'
_cod_original_cell_volume 3162.6(13)
_cod_database_code 7047813
_olex2_refinement_description
;
1. Fixed Uiso
 At 1.2 times of:
  All C(H) groups
 At 1.5 times of:
  All C(H,H,H) groups
2.a Aromatic/amide H refined with riding coordinates:
 C1(H1), C2(H2), C10(H10), C3(H3), C8(H8), C6(H6), C29(H29), C16(H16),
 C25(H25), C9(H9), C15(H15), C5(H5), C19(H19), C26(H26)
2.b Idealised Me refined as rotating group:
 C13(H13A,H13B,H13C), C23(H23A,H23B,H23C)
;
_olex2_submission_special_instructions 'No special instructions were received'

loop_
_space_group_symop_id
_space_group_symop_operation_xyz
1 'x, y, z'
2 '-x, y+1/2, -z+1/2'
3 '-x, -y, -z'
4 'x, -y-1/2, z-1/2'

loop_
_atom_site_label
_atom_site_type_symbol
_atom_site_fract_x
_atom_site_fract_y
_atom_site_fract_z
_atom_site_U_iso_or_equiv
_atom_site_adp_type
_atom_site_occupancy
_atom_site_calc_flag
_atom_site_refinement_flags_posn
Tb1 Tb 0.290062(11) 0.425613(8) 0.717386(9) 0.03489(6) Uani 1 d .
Cl4 Cl 0.10827(8) 0.34702(6) 0.99933(7) 0.0641(3) Uani 1 d .
Cl2 Cl 0.28542(9) 0.60490(6) 0.43152(7) 0.0686(3) Uani 1 d .
Cl3 Cl 0.16229(9) 0.64659(7) 1.13227(7) 0.0695(3) Uani 1 d .
Cl1 Cl -0.03187(9) 0.43928(8) 0.25916(8) 0.0810(3) Uani 1 d .
O1 O 0.25611(17) 0.50777(12) 0.59680(14) 0.0426(5) Uani 1 d .
O2 O 0.21437(19) 0.40641(13) 0.84386(15) 0.0460(5) Uani 1 d .
N1 N 0.3719(2) 0.35218(15) 0.59142(17) 0.0398(6) Uani 1 d .
N4 N 0.28464(19) 0.55517(15) 0.82095(17) 0.0369(5) Uani 1 d .
O4 O 0.46723(18) 0.48116(14) 0.71854(17) 0.0525(6) Uani 1 d .
N3 N 0.11870(19) 0.39017(15) 0.60662(18) 0.0377(5) Uani 1 d .
N2 N 0.29085(18) 0.27413(15) 0.72918(17) 0.0383(6) Uani 1 d .
O3 O 0.4505(2) 0.38074(17) 0.80667(19) 0.0650(7) Uani 1 d .
C14 C 0.0457(2) 0.33666(18) 0.6127(2) 0.0433(7) Uani 1 d .
O5 O 0.6010(2) 0.42168(18) 0.7895(3) 0.0882(11) Uani 1 d .
C11 C 0.3337(2) 0.23010(18) 0.6660(2) 0.0367(6) Uani 1 d .
C1 C 0.4161(3) 0.3920(2) 0.5267(2) 0.0489(8) Uani 1 d .
H1 H 0.4124 0.4474 0.5254 0.059 Uiso 1 calc R
C17 C 0.0477(2) 0.41252(19) 0.4420(2) 0.0431(7) Uani 1 d .
N5 N 0.5099(2) 0.42770(17) 0.7715(2) 0.0510(7) Uani 1 d .
C32 C 0.2393(2) 0.53893(18) 0.90041(19) 0.0349(6) Uani 1 d .
C12 C 0.3775(2) 0.27155(18) 0.5930(2) 0.0373(6) Uani 1 d .
C21 C 0.1938(2) 0.49133(17) 0.5211(2) 0.0369(6) Uani 1 d .
C30 C 0.1537(2) 0.4430(2) 0.9865(2) 0.0436(7) Uani 1 d .
C27 C 0.2275(2) 0.5982(2) 0.9687(2) 0.0407(7) Uani 1 d .
C24 C 0.3167(2) 0.62893(19) 0.8090(2) 0.0428(7) Uani 1 d .
C22 C 0.1191(2) 0.42959(16) 0.5221(2) 0.0360(6) Uani 1 d .
C20 C 0.1952(3) 0.53103(18) 0.4367(2) 0.0436(7) Uani 1 d .
C31 C 0.2021(2) 0.45947(19) 0.9083(2) 0.0366(6) Uani 1 d .
C4 C 0.4269(3) 0.2282(2) 0.5280(2) 0.0470(8) Uani 1 d .
C2 C 0.4673(3) 0.3533(2) 0.4616(2) 0.0537(9) Uani 1 d .
H2 H 0.4974 0.3827 0.4178 0.064 Uiso 1 calc R
C10 C 0.2576(3) 0.2348(2) 0.7995(2) 0.0460(7) Uani 1 d .
H10 H 0.2316 0.2642 0.8457 0.055 Uiso 1 calc R
C13 C 0.0359(3) 0.2988(2) 0.7054(3) 0.0603(10) Uani 1 d .
H13A H 0.0650 0.2463 0.7074 0.090 Uiso 1 calc GR
H13B H -0.0349 0.2953 0.7134 0.090 Uiso 1 calc GR
H13C H 0.0714 0.3306 0.7548 0.090 Uiso 1 calc GR
C3 C 0.4733(3) 0.2730(2) 0.4617(2) 0.0552(9) Uani 1 d .
H3 H 0.5078 0.2471 0.4183 0.066 Uiso 1 calc R
C7 C 0.3401(3) 0.14607(19) 0.6700(2) 0.0459(8) Uani 1 d .
C8 C 0.3010(3) 0.1073(2) 0.7439(3) 0.0524(8) Uani 1 d .
H8 H 0.3038 0.0520 0.7488 0.063 Uiso 1 calc R
C6 C 0.3885(3) 0.1043(2) 0.5991(3) 0.0545(9) Uani 1 d .
H6 H 0.3907 0.0489 0.5998 0.065 Uiso 1 calc R
C29 C 0.1409(3) 0.5005(2) 1.0539(2) 0.0500(8) Uani 1 d .
H29 H 0.1068 0.4875 1.1044 0.060 Uiso 1 calc R
C18 C 0.0535(3) 0.4580(2) 0.3595(2) 0.0507(8) Uani 1 d .
C16 C -0.0239(3) 0.3521(2) 0.4498(3) 0.0547(9) Uani 1 d .
H16 H -0.0699 0.3370 0.3982 0.066 Uiso 1 calc R
C25 C 0.3080(3) 0.6895(2) 0.8753(3) 0.0521(8) Uani 1 d .
H25 H 0.3316 0.7405 0.8646 0.062 Uiso 1 calc R
C28 C 0.1781(3) 0.5753(2) 1.0463(2) 0.0466(8) Uani 1 d .
C9 C 0.2594(3) 0.1510(2) 0.8078(3) 0.0511(8) Uani 1 d .
H9 H 0.2323 0.1262 0.8567 0.061 Uiso 1 calc R
C15 C -0.0253(3) 0.3159(2) 0.5337(3) 0.0547(9) Uani 1 d .
H15 H -0.0737 0.2767 0.5397 0.066 Uiso 1 calc R
C5 C 0.4294(3) 0.1435(2) 0.5335(3) 0.0582(9) Uani 1 d .
H5 H 0.4606 0.1149 0.4899 0.070 Uiso 1 calc R
C19 C 0.1251(3) 0.5154(2) 0.3571(2) 0.0507(8) Uani 1 d .
H19 H 0.1277 0.5445 0.3025 0.061 Uiso 1 calc R
C26 C 0.2660(3) 0.6748(2) 0.9543(3) 0.0523(8) Uani 1 d .
H26 H 0.2626 0.7148 0.9985 0.063 Uiso 1 calc R
C23 C 0.3641(3) 0.6485(2) 0.7230(3) 0.0565(9) Uani 1 d .
H23A H 0.4368 0.6420 0.7358 0.085 Uiso 1 calc GR
H23B H 0.3486 0.7028 0.7050 0.085 Uiso 1 calc GR
H23C H 0.3374 0.6134 0.6730 0.085 Uiso 1 calc GR

loop_
_atom_site_aniso_label
_atom_site_aniso_U_11
_atom_site_aniso_U_22
_atom_site_aniso_U_33
_atom_site_aniso_U_23
_atom_site_aniso_U_13
_atom_site_aniso_U_12
Tb1 0.04213(9) 0.03199(9) 0.03148(8) 0.00019(5) 0.00830(6) -0.00528(6)
Cl4 0.0737(6) 0.0645(6) 0.0576(5) 0.0099(4) 0.0216(5) -0.0198(5)
Cl2 0.0910(7) 0.0519(5) 0.0631(6) 0.0189(4) 0.0110(5) -0.0161(5)
Cl3 0.0844(7) 0.0778(7) 0.0497(5) -0.0154(5) 0.0208(5) 0.0195(5)
Cl1 0.0733(7) 0.1040(9) 0.0569(6) -0.0047(6) -0.0236(5) 0.0099(6)
O1 0.0537(13) 0.0361(11) 0.0368(11) 0.0012(9) 0.0020(9) -0.0096(10)
O2 0.0619(15) 0.0394(12) 0.0398(12) -0.0029(9) 0.0186(10) -0.0105(10)
N1 0.0424(14) 0.0437(15) 0.0348(13) -0.0025(11) 0.0102(11) -0.0063(11)
N4 0.0391(13) 0.0343(13) 0.0375(13) 0.0002(10) 0.0060(10) -0.0014(10)
O4 0.0519(14) 0.0465(14) 0.0590(14) 0.0026(11) 0.0066(11) -0.0089(11)
N3 0.0380(13) 0.0313(13) 0.0451(14) -0.0040(11) 0.0107(11) 0.0026(10)
N2 0.0408(14) 0.0348(13) 0.0406(13) 0.0010(10) 0.0097(11) -0.0040(11)
O3 0.0569(16) 0.0743(19) 0.0610(16) 0.0234(14) -0.0025(12) -0.0144(14)
C14 0.0362(16) 0.0364(16) 0.0596(19) -0.0038(14) 0.0153(14) 0.0039(13)
O5 0.0456(17) 0.075(2) 0.139(3) 0.0111(19) -0.0031(18) -0.0049(14)
C11 0.0328(15) 0.0353(16) 0.0402(15) -0.0032(12) -0.0017(12) -0.0035(12)
C1 0.053(2) 0.054(2) 0.0409(17) 0.0008(15) 0.0130(15) -0.0106(16)
C17 0.0373(16) 0.0417(18) 0.0495(18) -0.0110(14) 0.0030(13) 0.0114(13)
N5 0.0460(17) 0.0463(17) 0.0593(18) -0.0048(14) 0.0013(14) -0.0083(13)
C32 0.0319(14) 0.0405(16) 0.0322(14) 0.0004(12) 0.0039(11) 0.0030(12)
C12 0.0341(15) 0.0419(17) 0.0353(14) -0.0048(12) 0.0022(12) -0.0025(12)
C21 0.0433(16) 0.0297(15) 0.0381(15) -0.0024(12) 0.0072(13) 0.0077(12)
C30 0.0404(17) 0.0530(19) 0.0382(16) 0.0065(14) 0.0082(13) -0.0008(14)
C27 0.0364(16) 0.0450(17) 0.0401(16) -0.0032(13) 0.0030(12) 0.0093(13)
C24 0.0419(17) 0.0381(17) 0.0490(17) -0.0001(14) 0.0078(14) -0.0025(13)
C22 0.0357(15) 0.0314(15) 0.0416(16) -0.0045(12) 0.0076(12) 0.0086(12)
C20 0.0523(19) 0.0326(16) 0.0455(17) 0.0015(13) 0.0051(14) 0.0065(13)
C31 0.0375(15) 0.0404(16) 0.0318(14) 0.0017(12) 0.0045(12) 0.0011(13)
C4 0.0442(18) 0.054(2) 0.0413(16) -0.0128(15) 0.0009(13) 0.0027(15)
C2 0.052(2) 0.070(3) 0.0416(17) -0.0012(16) 0.0151(15) -0.0110(18)
C10 0.0462(18) 0.0426(18) 0.0515(18) 0.0018(15) 0.0141(14) -0.0041(14)
C13 0.050(2) 0.060(2) 0.075(2) 0.0048(19) 0.0216(18) -0.0114(17)
C3 0.054(2) 0.073(3) 0.0413(17) -0.0114(17) 0.0160(15) -0.0036(18)
C7 0.0458(18) 0.0354(17) 0.0536(19) -0.0031(14) -0.0037(15) -0.0014(13)
C8 0.058(2) 0.0333(17) 0.064(2) 0.0062(16) 0.0017(17) -0.0023(15)
C6 0.065(2) 0.0369(18) 0.060(2) -0.0111(16) 0.0003(18) 0.0041(16)
C29 0.0467(19) 0.070(2) 0.0361(16) 0.0042(16) 0.0148(14) 0.0088(17)
C18 0.0484(19) 0.055(2) 0.0453(18) -0.0065(16) -0.0069(14) 0.0183(17)
C16 0.0401(18) 0.058(2) 0.064(2) -0.0154(18) -0.0010(16) 0.0029(16)
C25 0.058(2) 0.0342(17) 0.067(2) -0.0077(16) 0.0194(17) -0.0024(15)
C28 0.0453(18) 0.059(2) 0.0364(16) -0.0059(14) 0.0097(13) 0.0132(15)
C9 0.051(2) 0.047(2) 0.057(2) 0.0164(16) 0.0132(16) -0.0036(15)
C15 0.0362(17) 0.050(2) 0.079(3) -0.0103(19) 0.0102(17) -0.0079(15)
C5 0.063(2) 0.057(2) 0.055(2) -0.0157(18) 0.0076(18) 0.0086(18)
C19 0.065(2) 0.0460(19) 0.0395(17) 0.0052(14) 0.0029(15) 0.0215(17)
C26 0.056(2) 0.0442(19) 0.058(2) -0.0159(16) 0.0093(16) 0.0067(16)
C23 0.075(3) 0.0406(19) 0.059(2) 0.0014(16) 0.0258(19) -0.0124(17)

loop_
_atom_type_symbol
_atom_type_description
_atom_type_scat_dispersion_real
_atom_type_scat_dispersion_imag
_atom_type_scat_source
C C 0.0033 0.0016 'International Tables Vol C Tables 4.2.6.8 and 6.1.1.4'
H H 0.0000 0.0000 'International Tables Vol C Tables 4.2.6.8 and 6.1.1.4'
Cl Cl 0.1484 0.1585 'International Tables Vol C Tables 4.2.6.8 and 6.1.1.4'
N N 0.0061 0.0033 'International Tables Vol C Tables 4.2.6.8 and 6.1.1.4'
O O 0.0106 0.0060 'International Tables Vol C Tables 4.2.6.8 and 6.1.1.4'
Tb Tb -0.1723 4.1537 'International Tables Vol C Tables 4.2.6.8 and 6.1.1.4'

loop_
_geom_angle_atom_site_label_1
_geom_angle_atom_site_label_2
_geom_angle_atom_site_label_3
_geom_angle
O1 Tb1 N1 78.67(8)
O1 Tb1 N4 85.04(8)
O1 Tb1 O4 82.35(8)
O1 Tb1 N3 66.47(8)
O1 Tb1 N2 132.17(8)
O1 Tb1 O3 132.38(8)
O1 Tb1 N5 107.10(9)
O2 Tb1 O1 131.93(9)
O2 Tb1 N1 142.72(8)
O2 Tb1 N4 66.80(8)
O2 Tb1 O4 124.72(8)
O2 Tb1 N3 91.07(8)
O2 Tb1 N2 78.37(8)
O2 Tb1 O3 88.74(9)
O2 Tb1 N5 109.02(9)
N1 Tb1 N4 147.66(8)
N1 Tb1 N3 82.74(8)
N1 Tb1 N5 72.12(8)
N4 Tb1 N3 115.96(8)
N4 Tb1 N5 86.54(8)
O4 Tb1 N1 72.61(8)
O4 Tb1 N4 77.71(8)
O4 Tb1 N3 143.53(8)
O4 Tb1 N2 111.89(8)
O4 Tb1 N5 25.59(8)
N3 Tb1 N5 154.86(8)
N2 Tb1 N1 64.36(8)
N2 Tb1 N4 141.54(8)
N2 Tb1 N3 79.21(8)
N2 Tb1 N5 89.94(8)
O3 Tb1 N1 78.78(9)
O3 Tb1 N4 92.44(9)
O3 Tb1 O4 50.94(8)
O3 Tb1 N3 148.89(9)
O3 Tb1 N2 70.29(9)
O3 Tb1 N5 25.50(8)
C21 O1 Tb1 124.26(18)
C31 O2 Tb1 126.55(19)
C1 N1 Tb1 121.3(2)
C1 N1 C12 118.7(3)
C12 N1 Tb1 119.85(19)
C32 N4 Tb1 110.57(18)
C24 N4 Tb1 131.4(2)
C24 N4 C32 118.1(3)
N5 O4 Tb1 94.71(18)
C14 N3 Tb1 132.8(2)
C14 N3 C22 117.8(3)
C22 N3 Tb1 108.56(18)
C11 N2 Tb1 119.86(19)
C10 N2 Tb1 123.1(2)
C10 N2 C11 116.8(3)
N5 O3 Tb1 98.0(2)
N3 C14 C13 119.6(3)
N3 C14 C15 121.4(3)
C15 C14 C13 119.0(3)
N2 C11 C12 118.1(3)
N2 C11 C7 123.0(3)
C7 C11 C12 118.8(3)
N1 C1 H1 118.9
N1 C1 C2 122.2(3)
C2 C1 H1 118.9
C22 C17 C18 117.9(3)
C16 C17 C22 117.6(3)
C16 C17 C18 124.5(3)
O4 N5 Tb1 59.69(16)
O4 N5 O3 115.7(3)
O3 N5 Tb1 56.49(17)
O5 N5 Tb1 173.7(3)
O5 N5 O4 123.0(3)
O5 N5 O3 121.3(3)
N4 C32 C27 122.2(3)
N4 C32 C31 116.1(3)
C27 C32 C31 121.7(3)
N1 C12 C11 117.8(3)
N1 C12 C4 122.1(3)
C4 C12 C11 120.0(3)
O1 C21 C22 120.3(3)
O1 C21 C20 123.3(3)
C20 C21 C22 116.4(3)
C31 C30 Cl4 118.2(3)
C31 C30 C29 122.4(3)
C29 C30 Cl4 119.4(3)
C28 C27 C32 117.4(3)
C26 C27 C32 117.4(3)
C26 C27 C28 125.2(3)
N4 C24 C25 121.9(3)
N4 C24 C23 119.2(3)
C25 C24 C23 118.9(3)
N3 C22 C17 122.6(3)
N3 C22 C21 115.8(3)
C17 C22 C21 121.5(3)
C21 C20 Cl2 118.1(2)
C21 C20 C19 122.9(3)
C19 C20 Cl2 119.0(3)
O2 C31 C32 119.9(3)
O2 C31 C30 123.4(3)
C30 C31 C32 116.7(3)
C12 C4 C3 117.0(3)
C12 C4 C5 119.1(3)
C3 C4 C5 123.9(3)
C1 C2 H2 120.0
C3 C2 C1 120.0(3)
C3 C2 H2 120.0
N2 C10 H10 118.2
N2 C10 C9 123.6(3)
C9 C10 H10 118.2
C14 C13 H13A 109.5
C14 C13 H13B 109.5
C14 C13 H13C 109.5
H13A C13 H13B 109.5
H13A C13 H13C 109.5
H13B C13 H13C 109.5
C4 C3 H3 120.0
C2 C3 C4 120.0(3)
C2 C3 H3 120.0
C11 C7 C6 118.8(3)
C8 C7 C11 117.8(3)
C8 C7 C6 123.4(3)
C7 C8 H8 120.3
C9 C8 C7 119.3(3)
C9 C8 H8 120.3
C7 C6 H6 119.3
C5 C6 C7 121.4(3)
C5 C6 H6 119.3
C30 C29 H29 119.9
C28 C29 C30 120.2(3)
C28 C29 H29 119.9
C17 C18 Cl1 119.8(3)
C19 C18 Cl1 119.1(3)
C19 C18 C17 121.2(3)
C17 C16 H16 120.5
C15 C16 C17 119.0(3)
C15 C16 H16 120.5
C24 C25 H25 119.4
C26 C25 C24 121.2(3)
C26 C25 H25 119.4
C27 C28 Cl3 118.8(3)
C29 C28 Cl3 119.6(3)
C29 C28 C27 121.6(3)
C10 C9 H9 120.4
C8 C9 C10 119.2(3)
C8 C9 H9 120.4
C14 C15 H15 119.3
C16 C15 C14 121.4(3)
C16 C15 H15 119.3
C4 C5 H5 119.1
C6 C5 C4 121.8(3)
C6 C5 H5 119.1
C20 C19 H19 119.9
C18 C19 C20 120.1(3)
C18 C19 H19 119.9
C27 C26 H26 120.4
C25 C26 C27 119.2(3)
C25 C26 H26 120.4
C24 C23 H23A 109.5
C24 C23 H23B 109.5
C24 C23 H23C 109.5
H23A C23 H23B 109.5
H23A C23 H23C 109.5
H23B C23 H23C 109.5

loop_
_geom_bond_atom_site_label_1
_geom_bond_atom_site_label_2
_geom_bond_distance
Tb1 O1 2.215(2)
Tb1 O2 2.215(2)
Tb1 N1 2.549(3)
Tb1 N4 2.641(3)
Tb1 O4 2.519(2)
Tb1 N3 2.659(3)
Tb1 N2 2.545(3)
Tb1 O3 2.448(3)
Tb1 N5 2.908(3)
Cl4 C30 1.736(4)
Cl2 C20 1.728(3)
Cl3 C28 1.754(3)
Cl1 C18 1.739(3)
O1 C21 1.306(4)
O2 C31 1.311(4)
N1 C1 1.342(4)
N1 C12 1.354(4)
N4 C32 1.387(4)
N4 C24 1.326(4)
O4 N5 1.260(4)
N3 C14 1.329(4)
N3 C22 1.386(4)
N2 C11 1.353(4)
N2 C10 1.331(4)
O3 N5 1.264(4)
C14 C13 1.499(5)
C14 C15 1.418(5)
O5 N5 1.203(4)
C11 C12 1.444(4)
C11 C7 1.412(4)
C1 H1 0.9300
C1 C2 1.388(5)
C17 C22 1.419(4)
C17 C18 1.422(5)
C17 C16 1.402(5)
C32 C27 1.421(4)
C32 C31 1.430(4)
C12 C4 1.411(4)
C21 C22 1.432(4)
C21 C20 1.388(4)
C30 C31 1.394(4)
C30 C29 1.395(5)
C27 C28 1.419(5)
C27 C26 1.407(5)
C24 C25 1.408(5)
C24 C23 1.497(5)
C20 C19 1.400(5)
C4 C3 1.416(5)
C4 C5 1.422(5)
C2 H2 0.9300
C2 C3 1.348(5)
C10 H10 0.9300
C10 C9 1.410(5)
C13 H13A 0.9600
C13 H13B 0.9600
C13 H13C 0.9600
C3 H3 0.9300
C7 C8 1.403(5)
C7 C6 1.455(5)
C8 H8 0.9300
C8 C9 1.348(5)
C6 H6 0.9300
C6 C5 1.323(6)
C29 H29 0.9300
C29 C28 1.356(5)
C18 C19 1.354(5)
C16 H16 0.9300
C16 C15 1.354(5)
C25 H25 0.9300
C25 C26 1.352(5)
C9 H9 0.9300
C15 H15 0.9300
C5 H5 0.9300
C19 H19 0.9300
C26 H26 0.9300
C23 H23A 0.9600
C23 H23B 0.9600
C23 H23C 0.9600
